data_4116409
loop_
_publ_author_name
'Mary K. Ellison'
'W. Robert Scheidt'

_publ_section_title
;
 Synthesis, Molecular Structures, and Properties of Six-Coordinate
 [Fe(OEP)(L)(NO)]+ Derivatives: Elusive Nitrosyl Ferric Porphyrins
;
_journal_name_full 'Journal of the American Chemical Society'
_journal_page_first 5210
_journal_page_last 5219
_journal_paper_doi 10.1021/ja984308q
_journal_volume 121
_journal_year 1999
_chemical_formula_sum 'C40 H50 Cl Fe N7 O5'
_chemical_formula_weight 800.17
_chemical_name_systematic
;
 ?
;
_space_group_IT_number 14
_symmetry_cell_setting monoclinic
_symmetry_space_group_name_Hall '-P 2yn'
_symmetry_space_group_name_H-M 'P 1 21/n 1'
_atom_sites_solution_hydrogens geom
_atom_sites_solution_primary direct
_atom_sites_solution_secondary difmap
_audit_creation_method SHELXL-97
_cell_angle_alpha 90.00
_cell_angle_beta 98.795(3)
_cell_angle_gamma 90.00
_cell_formula_units_Z 4
_cell_length_a 9.3223(5)
_cell_length_b 19.1403(9)
_cell_length_c 21.5806(12)
_cell_measurement_reflns_used 250
_cell_measurement_temperature 130(2)
_cell_measurement_theta_max 20.5
_cell_measurement_theta_min -20.5
_cell_volume 3805.4(3)
_computing_cell_refinement MADNES
_computing_data_collection MADNES
_computing_data_reduction 'MADNES (Messerschmitt & Pflugrath, 1987)'
_computing_molecular_graphics 'ORTEPIII (Burnett, Johnson, 1996)'
_computing_publication_material SHELXL-97
_computing_structure_refinement 'SHELXL-97 (Sheldrick, 1997)'
_computing_structure_solution 'SHELXS-97 (Sheldrick, 1990)'
_diffrn_ambient_temperature 130(2)
_diffrn_measured_fraction_theta_full 0.828
_diffrn_measured_fraction_theta_max 0.828
_diffrn_measurement_device_type 'Enraf-Nonius FAST area-detector'
_diffrn_measurement_method 'ellipsoid-mask fitting'
_diffrn_radiation_monochromator graphite
_diffrn_radiation_source 'rotating anode'
_diffrn_radiation_type MoK\a
_diffrn_radiation_wavelength 0.71073
_diffrn_reflns_av_R_equivalents 0.0676
_diffrn_reflns_av_sigmaI/netI 0.0438
_diffrn_reflns_limit_h_max 12
_diffrn_reflns_limit_h_min -12
_diffrn_reflns_limit_k_max 25
_diffrn_reflns_limit_k_min -25
_diffrn_reflns_limit_l_max 28
_diffrn_reflns_limit_l_min -28
_diffrn_reflns_number 27119
_diffrn_reflns_theta_full 29.80
_diffrn_reflns_theta_max 29.80
_diffrn_reflns_theta_min 2.19
_diffrn_standards_decay_% 'no measurable crystal decay'
_exptl_absorpt_coefficient_mu 0.521
_exptl_absorpt_correction_type none
_exptl_crystal_colour 'dark purple'
_exptl_crystal_density_diffrn 1.397
_exptl_crystal_description irregular
_exptl_crystal_F_000 1688
_exptl_crystal_size_max 0.60
_exptl_crystal_size_mid 0.40
_exptl_crystal_size_min 0.37
_refine_diff_density_max 0.606
_refine_diff_density_min -0.854
_refine_diff_density_rms 0.084
_refine_ls_extinction_method none
_refine_ls_goodness_of_fit_ref 1.038
_refine_ls_hydrogen_treatment mixed
_refine_ls_matrix_type full
_refine_ls_number_parameters 515
_refine_ls_number_reflns 9275
_refine_ls_number_restraints 0
_refine_ls_restrained_S_all 1.038
_refine_ls_R_factor_all 0.0614
_refine_ls_R_factor_gt 0.0504
_refine_ls_shift/su_max 0.001
_refine_ls_shift/su_mean 0.000
_refine_ls_structure_factor_coef Fsqd
_refine_ls_weighting_details 'w=1/[\s^2^(Fo^2^)+(0.0515P)^2^+4.5500P] where P=(Fo^2^+2Fc^2^)/3'
_refine_ls_weighting_scheme calc
_refine_ls_wR_factor_gt 0.1126
_refine_ls_wR_factor_ref 0.1192
_reflns_number_gt 8024
_reflns_number_total 9275
_reflns_threshold_expression >2sigma(I)
_cod_data_source_file ja984308q_1.cif
_cod_data_source_block sd:feoepnoimclo4
_cod_depositor_comments
;
The following automatic conversions were performed:

'_refine_ls_weighting_scheme' value 'calc
w=1/[\s^2^(Fo^2^)+(0.0515P)^2^+4.5500P] where P=(Fo^2^+2Fc^2^)/3' was
changed to 'calc'. New tag '_refine_ls_weighting_details' was
created. The value of the new tag was set to
'w=1/[\s^2^(Fo^2^)+(0.0515P)^2^+4.5500P] where P=(Fo^2^+2Fc^2^)/3'.

Automatic conversion script
Id: cif_fix_values 3143 2015-03-26 13:38:13Z robertas 
;
_cod_database_code 4116409

loop_
_symmetry_equiv_pos_as_xyz
'x, y, z'
'-x+1/2, y+1/2, -z+1/2'
'-x, -y, -z'
'x-1/2, -y-1/2, z-1/2'

loop_
_atom_site_label
_atom_site_type_symbol
_atom_site_fract_x
_atom_site_fract_y
_atom_site_fract_z
_atom_site_U_iso_or_equiv
_atom_site_adp_type
_atom_site_occupancy
_atom_site_calc_flag
_atom_site_refinement_flags
_atom_site_disorder_assembly
_atom_site_disorder_group
Fe1 Fe 0.02027(3) 0.987864(13) 0.245338(12) 0.00975(7) Uani 1 d . . .
N1 N 0.12901(17) 1.00613(8) 0.17381(7) 0.0115(3) Uani 1 d . . .
N2 N -0.11921(17) 1.06428(8) 0.21547(7) 0.0118(3) Uani 1 d . . .
N3 N -0.07885(17) 0.97376(8) 0.32040(7) 0.0123(3) Uani 1 d . . .
N4 N 0.16815(17) 0.91522(8) 0.27824(7) 0.0126(3) Uani 1 d . . .
N5 N -0.08006(18) 0.92681(8) 0.20623(7) 0.0146(3) Uani 1 d . . .
O1 O -0.1470(2) 0.88285(9) 0.18102(8) 0.0336(4) Uani 1 d . . .
N6 N 0.14433(17) 1.06000(8) 0.29347(7) 0.0124(3) Uani 1 d . . .
N7 N 0.21852(19) 1.15364(8) 0.34734(8) 0.0171(3) Uani 1 d . . .
C1 C 0.1030(2) 1.11835(10) 0.31845(9) 0.0162(4) Uani 1 d . . .
H1 H 0.0052 1.1332 0.3162 0.019 Uiso 1 calc R . .
C2 C 0.3395(2) 1.11664(13) 0.33985(13) 0.0291(5) Uani 1 d . . .
H2 H 0.4373 1.1288 0.3552 0.035 Uiso 1 calc R . .
C3 C 0.2930(2) 1.05900(13) 0.30621(13) 0.0295(5) Uani 1 d . . .
H3 H 0.3536 1.0236 0.2935 0.035 Uiso 1 calc R . .
C4 C 0.2185(3) 1.21871(11) 0.38282(12) 0.0287(5) Uani 1 d . . .
H4A H 0.1183 1.2336 0.3836 0.043 Uiso 1 calc R . .
H4B H 0.2699 1.2550 0.3628 0.043 Uiso 1 calc R . .
H4C H 0.2675 1.2112 0.4258 0.043 Uiso 1 calc R . .
C(M1 C -0.0119(2) 1.10450(9) 0.12507(8) 0.0117(3) Uani 1 d . . .
H(M1 H -0.0185 1.1384 0.0926 0.014 Uiso 1 calc R . .
C(M2 C -0.2840(2) 1.05269(10) 0.29233(10) 0.0206(4) Uani 1 d . . .
H(M2 H -0.3736 1.0681 0.3035 0.025 Uiso 1 calc R . .
C(M3 C 0.0783(2) 0.88367(9) 0.37538(9) 0.0150(3) Uani 1 d . . .
H(M3 H 0.0967 0.8561 0.4124 0.018 Uiso 1 calc R . .
C(M4 C 0.3073(2) 0.91149(10) 0.19105(9) 0.0154(4) Uani 1 d . . .
H(M4 H 0.3811 0.8874 0.1738 0.019 Uiso 1 calc R . .
C(A1 C 0.2417(2) 0.96735(9) 0.15766(9) 0.0130(3) Uani 1 d . . .
C(A2 C 0.10047(19) 1.05688(9) 0.12879(8) 0.0118(3) Uani 1 d . . .
C(A3 C -0.1154(2) 1.10701(9) 0.16448(8) 0.0113(3) Uani 1 d . . .
C(A4 C -0.2411(2) 1.08260(10) 0.24000(10) 0.0188(4) Uani 1 d . . .
C(A5 C -0.2088(2) 1.00256(10) 0.32990(9) 0.0146(4) Uani 1 d . . .
C(A6 C -0.0406(2) 0.92729(9) 0.36869(9) 0.0132(3) Uani 1 d . . .
C(A7 C 0.1730(2) 0.87697(9) 0.33227(9) 0.0144(3) Uani 1 d . . .
C(A8 C 0.2738(2) 0.88802(9) 0.24756(9) 0.0138(3) Uani 1 d . . .
C(B1 C 0.2873(2) 0.99531(10) 0.10134(9) 0.0137(3) Uani 1 d . . .
C(B2 C 0.2006(2) 1.05141(9) 0.08375(8) 0.0126(3) Uani 1 d . . .
C(B3 C -0.2373(2) 1.15433(9) 0.15734(9) 0.0149(4) Uani 1 d . . .
C(B4 C -0.3153(3) 1.13899(12) 0.20368(12) 0.0285(5) Uani 1 d . . .
C(B5 C -0.2533(2) 0.97316(10) 0.38574(9) 0.0159(4) Uani 1 d . . .
C(B6 C -0.1484(2) 0.92736(9) 0.41036(9) 0.0142(3) Uani 1 d . . .
C(B7 C 0.2864(2) 0.82504(9) 0.33627(9) 0.0149(3) Uani 1 d . . .
C(B8 C 0.3497(2) 0.83183(9) 0.28368(9) 0.0148(3) Uani 1 d . . .
C11 C 0.4107(2) 0.96597(10) 0.07221(9) 0.0184(4) Uani 1 d . . .
H11A H 0.4013 0.9821 0.0282 0.022 Uiso 1 calc R . .
H11B H 0.4037 0.9144 0.0717 0.022 Uiso 1 calc R . .
C12 C 0.5597(2) 0.98719(12) 0.10657(11) 0.0230(4) Uani 1 d . . .
H12A H 0.5708 1.0380 0.1040 0.034 Uiso 1 calc R . .
H12B H 0.6354 0.9641 0.0871 0.034 Uiso 1 calc R . .
H12C H 0.5685 0.9731 0.1506 0.034 Uiso 1 calc R . .
C21 C 0.2019(2) 1.09860(10) 0.02835(9) 0.0160(4) Uani 1 d . . .
H21A H 0.2990 1.0964 0.0152 0.019 Uiso 1 calc R . .
H21B H 0.1859 1.1473 0.0412 0.019 Uiso 1 calc R . .
C22 C 0.0875(3) 1.08017(12) -0.02764(10) 0.0262(5) Uani 1 d . . .
H22A H 0.1085 1.0339 -0.0435 0.039 Uiso 1 calc R . .
H22B H 0.0892 1.1150 -0.0608 0.039 Uiso 1 calc R . .
H22C H -0.0086 1.0798 -0.0146 0.039 Uiso 1 calc R . .
C31 C -0.2713(2) 1.20692(10) 0.10567(10) 0.0187(4) Uani 1 d . . .
H31A H -0.1808 1.2314 0.0999 0.022 Uiso 1 calc R . .
H31B H -0.3390 1.2422 0.1183 0.022 Uiso 1 calc R . .
C32 C -0.3388(3) 1.17471(12) 0.04330(12) 0.0305(5) Uani 1 d . . .
H32A H -0.2722 1.1400 0.0303 0.046 Uiso 1 calc R . .
H32B H -0.3569 1.2114 0.0114 0.046 Uiso 1 calc R . .
H32C H -0.4307 1.1521 0.0482 0.046 Uiso 1 calc R . .
C41A C -0.4322(5) 1.1830(2) 0.2269(2) 0.0167(8) Uani 0.50 d P A 1
H41A H -0.4226 1.2327 0.2155 0.020 Uiso 0.50 calc PR A 1
H41B H -0.4255 1.1794 0.2730 0.020 Uiso 0.50 calc PR A 1
C42A C -0.5760(5) 1.1528(3) 0.1942(3) 0.0289(10) Uani 0.50 d P A 1
H42A H -0.5781 1.1544 0.1487 0.043 Uiso 0.50 calc PR A 1
H42B H -0.6566 1.1805 0.2055 0.043 Uiso 0.50 calc PR A 1
H42C H -0.5853 1.1043 0.2075 0.043 Uiso 0.50 calc PR A 1
C41B C -0.4762(5) 1.1612(3) 0.2037(2) 0.0160(8) Uani 0.50 d P A 2
H41C H -0.5239 1.1718 0.1606 0.019 Uiso 0.50 calc PR A 2
H41D H -0.5307 1.1233 0.2209 0.019 Uiso 0.50 calc PR A 2
C42B C -0.4718(5) 1.2261(2) 0.2449(2) 0.0238(9) Uani 0.50 d P A 2
H42D H -0.4134 1.2165 0.2857 0.036 Uiso 0.50 calc PR A 2
H42E H -0.5707 1.2386 0.2508 0.036 Uiso 0.50 calc PR A 2
H42F H -0.4284 1.2649 0.2246 0.036 Uiso 0.50 calc PR A 2
C51 C -0.3912(2) 0.99036(11) 0.41015(11) 0.0218(4) Uani 1 d . . .
H51A H -0.4218 0.9491 0.4325 0.026 Uiso 1 calc R . .
H51B H -0.4680 1.0001 0.3742 0.026 Uiso 1 calc R . .
C52 C -0.3776(3) 1.05285(13) 0.45440(13) 0.0330(6) Uani 1 d . . .
H52A H -0.3110 1.0413 0.4927 0.050 Uiso 1 calc R . .
H52B H -0.4732 1.0644 0.4651 0.050 Uiso 1 calc R . .
H52C H -0.3398 1.0930 0.4338 0.050 Uiso 1 calc R . .
C61 C -0.1418(2) 0.88371(10) 0.46838(9) 0.0178(4) Uani 1 d . . .
H61A H -0.0956 0.8384 0.4614 0.021 Uiso 1 calc R . .
H61B H -0.2419 0.8740 0.4760 0.021 Uiso 1 calc R . .
C62 C -0.0578(3) 0.91810(12) 0.52650(10) 0.0281(5) Uani 1 d . . .
H62A H 0.0376 0.9331 0.5176 0.042 Uiso 1 calc R . .
H62B H -0.0450 0.8846 0.5612 0.042 Uiso 1 calc R . .
H62C H -0.1118 0.9588 0.5380 0.042 Uiso 1 calc R . .
C71 C 0.3232(2) 0.77389(10) 0.38893(10) 0.0187(4) Uani 1 d . . .
H71A H 0.3636 0.7311 0.3724 0.022 Uiso 1 calc R . .
H71B H 0.2329 0.7606 0.4049 0.022 Uiso 1 calc R . .
C72 C 0.4315(3) 0.80180(12) 0.44305(11) 0.0256(4) Uani 1 d . . .
H72A H 0.5202 0.8164 0.4275 0.038 Uiso 1 calc R . .
H72B H 0.4549 0.7651 0.4746 0.038 Uiso 1 calc R . .
H72C H 0.3892 0.8419 0.4619 0.038 Uiso 1 calc R . .
C81 C 0.4755(2) 0.79252(10) 0.26550(10) 0.0202(4) Uani 1 d . . .
H81A H 0.4548 0.7812 0.2203 0.024 Uiso 1 calc R . .
H81B H 0.4869 0.7479 0.2890 0.024 Uiso 1 calc R . .
C82 C 0.6180(2) 0.83348(12) 0.27848(13) 0.0291(5) Uani 1 d . . .
H82A H 0.6075 0.8777 0.2553 0.044 Uiso 1 calc R . .
H82B H 0.6961 0.8059 0.2649 0.044 Uiso 1 calc R . .
H82C H 0.6414 0.8431 0.3235 0.044 Uiso 1 calc R . .
Cl1 Cl 0.69813(6) 0.74637(3) 0.08539(3) 0.02409(12) Uani 1 d . . .
O2 O 0.6506(2) 0.72219(11) 0.02258(9) 0.0393(4) Uani 1 d . . .
O3 O 0.6588(3) 0.69656(12) 0.12903(10) 0.0519(6) Uani 1 d . . .
O4 O 0.8530(2) 0.75467(12) 0.09542(10) 0.0435(5) Uani 1 d . . .
O5 O 0.6309(3) 0.81207(11) 0.09408(11) 0.0499(6) Uani 1 d . . .

loop_
_atom_site_aniso_label
_atom_site_aniso_U_11
_atom_site_aniso_U_22
_atom_site_aniso_U_33
_atom_site_aniso_U_23
_atom_site_aniso_U_13
_atom_site_aniso_U_12
Fe1 0.01134(12) 0.00905(12) 0.00879(14) 0.00072(8) 0.00129(10) 0.00047(8)
N1 0.0128(7) 0.0122(7) 0.0094(7) 0.0015(5) 0.0017(6) 0.0017(5)
N2 0.0122(7) 0.0127(7) 0.0103(7) 0.0025(5) 0.0014(6) 0.0020(5)
N3 0.0140(7) 0.0125(7) 0.0108(7) 0.0016(5) 0.0031(6) 0.0016(5)
N4 0.0133(7) 0.0120(7) 0.0122(8) 0.0029(5) 0.0010(6) 0.0039(5)
N5 0.0190(8) 0.0154(7) 0.0098(7) 0.0006(5) 0.0038(6) 0.0005(6)
O1 0.0402(10) 0.0319(9) 0.0278(9) -0.0109(7) 0.0020(8) -0.0184(8)
N6 0.0129(7) 0.0131(7) 0.0111(7) 0.0008(5) 0.0014(6) 0.0004(5)
N7 0.0223(8) 0.0133(7) 0.0150(8) -0.0016(6) 0.0001(7) -0.0020(6)
C1 0.0176(9) 0.0149(8) 0.0143(9) -0.0024(6) -0.0029(7) 0.0018(6)
C2 0.0149(9) 0.0316(12) 0.0405(14) -0.0143(10) 0.0028(9) -0.0027(8)
C3 0.0127(9) 0.0320(12) 0.0437(15) -0.0185(10) 0.0040(9) -0.0009(8)
C4 0.0353(13) 0.0183(10) 0.0288(12) -0.0095(8) -0.0068(10) 0.0018(8)
C(M1 0.0149(8) 0.0109(7) 0.0089(8) 0.0015(6) 0.0007(7) -0.0020(6)
C(M2 0.0212(10) 0.0200(9) 0.0233(11) 0.0072(7) 0.0124(8) 0.0086(7)
C(M3 0.0191(9) 0.0143(8) 0.0112(9) 0.0037(6) 0.0011(7) -0.0002(6)
C(M4 0.0163(8) 0.0152(8) 0.0151(9) -0.0024(7) 0.0031(7) 0.0034(6)
C(A1 0.0151(8) 0.0143(8) 0.0098(8) -0.0013(6) 0.0025(7) 0.0002(6)
C(A2 0.0135(8) 0.0111(7) 0.0103(8) 0.0007(6) 0.0002(7) -0.0019(6)
C(A3 0.0133(8) 0.0102(7) 0.0095(8) 0.0008(6) -0.0016(7) -0.0005(6)
C(A4 0.0190(9) 0.0183(9) 0.0210(10) 0.0068(7) 0.0090(8) 0.0083(7)
C(A5 0.0160(8) 0.0154(8) 0.0132(9) 0.0010(6) 0.0053(7) 0.0013(6)
C(A6 0.0161(8) 0.0124(8) 0.0108(8) 0.0008(6) 0.0006(7) -0.0018(6)
C(A7 0.0160(8) 0.0111(8) 0.0153(9) 0.0025(6) -0.0006(7) 0.0015(6)
C(A8 0.0155(8) 0.0109(8) 0.0145(9) -0.0006(6) 0.0010(7) 0.0020(6)
C(B1 0.0149(8) 0.0165(8) 0.0099(9) -0.0019(6) 0.0026(7) -0.0024(6)
C(B2 0.0153(8) 0.0137(8) 0.0089(8) -0.0014(6) 0.0022(7) -0.0027(6)
C(B3 0.0149(8) 0.0131(8) 0.0166(9) 0.0045(6) 0.0018(7) 0.0034(6)
C(B4 0.0276(11) 0.0273(11) 0.0345(13) 0.0181(9) 0.0173(10) 0.0166(9)
C(B5 0.0194(9) 0.0158(8) 0.0143(9) 0.0007(6) 0.0079(8) -0.0009(7)
C(B6 0.0182(9) 0.0144(8) 0.0101(9) -0.0004(6) 0.0023(7) -0.0035(6)
C(B7 0.0171(8) 0.0113(8) 0.0153(9) 0.0012(6) -0.0010(7) 0.0014(6)
C(B8 0.0170(9) 0.0106(8) 0.0158(9) -0.0009(6) -0.0013(7) 0.0029(6)
C11 0.0207(9) 0.0195(9) 0.0167(10) -0.0018(7) 0.0084(8) 0.0019(7)
C12 0.0185(9) 0.0291(11) 0.0223(11) -0.0014(8) 0.0064(8) 0.0010(8)
C21 0.0206(9) 0.0149(8) 0.0133(9) 0.0014(6) 0.0051(8) -0.0035(7)
C22 0.0337(12) 0.0287(11) 0.0153(10) 0.0049(8) 0.0006(9) -0.0104(9)
C31 0.0210(9) 0.0149(8) 0.0200(10) 0.0063(7) 0.0026(8) 0.0038(7)
C32 0.0370(13) 0.0240(11) 0.0267(12) 0.0074(9) -0.0073(10) 0.0017(9)
C41A 0.015(2) 0.015(2) 0.019(2) 0.0008(16) 0.0002(19) 0.0046(16)
C42A 0.017(2) 0.032(2) 0.036(3) -0.0078(19) -0.0017(19) 0.0061(17)
C41B 0.009(2) 0.020(2) 0.018(2) 0.0036(17) -0.0002(17) 0.0043(15)
C42B 0.0188(19) 0.024(2) 0.029(2) 0.0002(17) 0.0041(18) 0.0059(16)
C51 0.0231(10) 0.0207(9) 0.0247(11) 0.0036(8) 0.0132(9) 0.0026(7)
C52 0.0396(14) 0.0289(12) 0.0349(14) -0.0060(10) 0.0199(12) 0.0039(10)
C61 0.0220(9) 0.0187(9) 0.0132(9) 0.0034(7) 0.0040(8) -0.0042(7)
C62 0.0441(14) 0.0229(10) 0.0154(11) 0.0040(8) -0.0011(10) -0.0025(9)
C71 0.0239(10) 0.0125(8) 0.0184(10) 0.0045(7) -0.0013(8) 0.0039(7)
C72 0.0297(11) 0.0270(11) 0.0189(11) 0.0012(8) -0.0002(9) 0.0048(8)
C81 0.0230(10) 0.0151(9) 0.0220(10) -0.0020(7) 0.0017(8) 0.0075(7)
C82 0.0195(10) 0.0291(11) 0.0384(14) 0.0047(10) 0.0040(10) 0.0067(8)
Cl1 0.0255(3) 0.0203(2) 0.0253(3) 0.00002(18) 0.0003(2) -0.00678(18)
O2 0.0440(11) 0.0446(11) 0.0271(10) -0.0097(8) -0.0019(8) -0.0076(8)
O3 0.0579(14) 0.0545(13) 0.0414(12) 0.0196(10) 0.0010(11) -0.0278(11)
O4 0.0260(9) 0.0531(12) 0.0504(13) -0.0090(10) 0.0028(9) -0.0111(8)
O5 0.0511(13) 0.0341(11) 0.0580(14) -0.0164(9) -0.0121(11) 0.0103(9)

loop_
_atom_type_symbol
_atom_type_description
_atom_type_scat_dispersion_real
_atom_type_scat_dispersion_imag
_atom_type_scat_source
C C 0.0033 0.0016 'International Tables Vol C Tables 4.2.6.8 and 6.1.1.4'
H H 0.0000 0.0000 'International Tables Vol C Tables 4.2.6.8 and 6.1.1.4'
N N 0.0061 0.0033 'International Tables Vol C Tables 4.2.6.8 and 6.1.1.4'
O O 0.0106 0.0060 'International Tables Vol C Tables 4.2.6.8 and 6.1.1.4'
Cl Cl 0.1484 0.1585 'International Tables Vol C Tables 4.2.6.8 and 6.1.1.4'
Fe Fe 0.3463 0.8444 'International Tables Vol C Tables 4.2.6.8 and 6.1.1.4'

loop_
_geom_angle_atom_site_label_1
_geom_angle_atom_site_label_2
_geom_angle_atom_site_label_3
_geom_angle
N5 Fe1 N6 178.75(8)
N5 Fe1 N2 93.65(7)
N6 Fe1 N2 87.59(6)
N5 Fe1 N3 91.30(7)
N6 Fe1 N3 88.54(6)
N2 Fe1 N3 90.09(6)
N5 Fe1 N1 92.50(7)
N6 Fe1 N1 87.65(6)
N2 Fe1 N1 90.27(6)
N3 Fe1 N1 176.15(7)
N5 Fe1 N4 89.73(7)
N6 Fe1 N4 89.03(7)
N2 Fe1 N4 176.62(7)
N3 Fe1 N4 89.85(6)
N1 Fe1 N4 89.56(6)
C(A2 N1 C(A1 106.03(14)
C(A2 N1 Fe1 127.13(12)
C(A1 N1 Fe1 126.73(12)
C(A4 N2 C(A3 106.33(15)
C(A4 N2 Fe1 126.87(12)
C(A3 N2 Fe1 126.75(12)
C(A5 N3 C(A6 106.17(14)
C(A5 N3 Fe1 126.37(13)
C(A6 N3 Fe1 127.03(12)
C(A8 N4 C(A7 105.96(15)
C(A8 N4 Fe1 126.64(13)
C(A7 N4 Fe1 126.97(12)
O1 N5 Fe1 177.28(17)
C1 N6 C3 106.16(16)
C1 N6 Fe1 128.09(13)
C3 N6 Fe1 125.74(13)
C1 N7 C2 107.66(17)
C1 N7 C4 127.47(19)
C2 N7 C4 124.83(19)
N6 C1 N7 110.60(17)
C3 C2 N7 106.5(2)
C2 C3 N6 109.10(19)
C(A2 C(M1 C(A3 125.60(17)
C(A5 C(M2 C(A4 125.86(18)
C(A6 C(M3 C(A7 124.89(17)
C(A1 C(M4 C(A8 124.93(17)
N1 C(A1 C(M4 125.54(16)
N1 C(A1 C(B1 110.28(16)
C(M4 C(A1 C(B1 124.13(16)
N1 C(A2 C(M1 124.89(16)
N1 C(A2 C(B2 110.40(15)
C(M1 C(A2 C(B2 124.65(16)
N2 C(A3 C(M1 125.28(16)
N2 C(A3 C(B3 110.03(15)
C(M1 C(A3 C(B3 124.68(17)
N2 C(A4 C(M2 124.89(18)
N2 C(A4 C(B4 109.75(16)
C(M2 C(A4 C(B4 125.35(17)
N3 C(A5 C(M2 124.95(16)
N3 C(A5 C(B5 109.86(16)
C(M2 C(A5 C(B5 125.19(17)
N3 C(A6 C(M3 125.62(16)
N3 C(A6 C(B6 110.26(16)
C(M3 C(A6 C(B6 124.03(17)
N4 C(A7 C(M3 125.51(17)
N4 C(A7 C(B7 110.31(16)
C(M3 C(A7 C(B7 124.08(17)
N4 C(A8 C(M4 125.43(17)
N4 C(A8 C(B8 110.48(16)
C(M4 C(A8 C(B8 124.07(16)
C(B2 C(B1 C(A1 106.69(15)
C(B2 C(B1 C11 129.63(17)
C(A1 C(B1 C11 123.66(17)
C(B1 C(B2 C(A2 106.58(15)
C(B1 C(B2 C21 128.30(16)
C(A2 C(B2 C21 125.11(17)
C(B4 C(B3 C(A3 106.73(17)
C(B4 C(B3 C31 128.12(18)
C(A3 C(B3 C31 125.07(16)
C(B3 C(B4 C(A4 107.15(17)
C(B3 C(B4 C41A 128.0(2)
C(A4 C(B4 C41A 122.8(2)
C(B3 C(B4 C41B 124.5(2)
C(A4 C(B4 C41B 125.7(2)
C41A C(B4 C41B 27.3(2)
C(B6 C(B5 C(A5 107.19(16)
C(B6 C(B5 C51 127.49(17)
C(A5 C(B5 C51 125.31(18)
C(B5 C(B6 C(A6 106.50(16)
C(B5 C(B6 C61 128.42(17)
C(A6 C(B6 C61 125.08(18)
C(B8 C(B7 C(A7 106.91(17)
C(B8 C(B7 C71 127.95(17)
C(A7 C(B7 C71 125.14(17)
C(B7 C(B8 C(A8 106.32(16)
C(B7 C(B8 C81 128.86(18)
C(A8 C(B8 C81 124.79(17)
C(B1 C11 C12 113.31(17)
C(B2 C21 C22 113.70(16)
C(B3 C31 C32 113.35(17)
C(B4 C41A C42A 105.1(4)
C42B C41B C(B4 106.4(4)
C(B5 C51 C52 113.54(19)
C(B6 C61 C62 113.43(16)
C(B7 C71 C72 113.66(17)
C(B8 C81 C82 112.81(17)
O3 Cl1 O5 109.81(16)
O3 Cl1 O4 109.16(14)
O5 Cl1 O4 109.50(13)
O3 Cl1 O2 109.53(13)
O5 Cl1 O2 109.21(13)
O4 Cl1 O2 109.62(13)

loop_
_geom_bond_atom_site_label_1
_geom_bond_atom_site_label_2
_geom_bond_distance
Fe1 N5 1.6465(17)
Fe1 N6 1.9889(16)
Fe1 N2 1.9973(15)
Fe1 N3 2.0021(15)
Fe1 N1 2.0028(15)
Fe1 N4 2.0096(15)
N1 C(A2 1.371(2)
N1 C(A1 1.374(2)
N2 C(A4 1.370(2)
N2 C(A3 1.376(2)
N3 C(A5 1.375(2)
N3 C(A6 1.375(2)
N4 C(A8 1.371(2)
N4 C(A7 1.372(2)
N5 O1 1.135(2)
N6 C1 1.323(2)
N6 C3 1.371(3)
N7 C1 1.341(3)
N7 C2 1.362(3)
N7 C4 1.462(3)
C2 C3 1.355(3)
C(M1 C(A2 1.381(2)
C(M1 C(A3 1.382(2)
C(M2 C(A5 1.377(3)
C(M2 C(A4 1.379(3)
C(M3 C(A6 1.378(3)
C(M3 C(A7 1.383(3)
C(M4 C(A1 1.379(3)
C(M4 C(A8 1.379(3)
C(A1 C(B1 1.450(2)
C(A2 C(B2 1.451(2)
C(A3 C(B3 1.443(2)
C(A4 C(B4 1.447(3)
C(A5 C(B5 1.447(2)
C(A6 C(B6 1.447(2)
C(A7 C(B7 1.444(2)
C(A8 C(B8 1.448(2)
C(B1 C(B2 1.363(3)
C(B1 C11 1.502(2)
C(B2 C21 1.500(2)
C(B3 C(B4 1.356(3)
C(B3 C31 1.500(3)
C(B4 C41A 1.521(4)
C(B4 C41B 1.558(4)
C(B5 C(B6 1.359(3)
C(B5 C51 1.498(3)
C(B6 C61 1.499(3)
C(B7 C(B8 1.363(3)
C(B7 C71 1.499(3)
C(B8 C81 1.496(3)
C11 C12 1.526(3)
C21 C22 1.526(3)
C31 C32 1.526(3)
C41A C42A 1.529(7)
C41B C42B 1.524(7)
C51 C52 1.524(3)
C61 C62 1.523(3)
C71 C72 1.519(3)
C81 C82 1.530(3)
Cl1 O3 1.4269(19)
Cl1 O5 1.430(2)
Cl1 O4 1.435(2)
Cl1 O2 1.4367(19)
